data_4326751
loop_
_publ_author_name
'Ting Zhu'
'Truman C. Wambach'
'Michael D. Fryzuk'

_publ_contact_author_email fryzuk@chem.ubc.ca
_publ_contact_author_name 'Michael D. Fryzuk'
_publ_section_title
;
 New Cyclopentenyl-Linked [NPN] Ligands and Their Coordination Chemistry
 with Zirconium: Synthesis of a Dinuclear Side-On-Bound Dinitrogen Complex
;
_journal_name_full 'Inorganic Chemistry'
_journal_page_first 11212
_journal_page_last 11221
_journal_paper_doi 10.1021/ic201762r
_journal_volume 50
_journal_year 2011
_chemical_formula_moiety 'C44 H63 N4 P Zr'
_chemical_formula_sum 'C44 H63 N4 P Zr'
_chemical_formula_weight 770.17
_chemical_name_systematic
;
 ?
;
_space_group_IT_number 2
_symmetry_cell_setting triclinic
_symmetry_space_group_name_Hall '-P 1'
_symmetry_space_group_name_H-M 'P -1'
_atom_sites_solution_hydrogens geom
_atom_sites_solution_primary direct
_atom_sites_solution_secondary difmap
_audit_creation_method SHELXL-97
_cell_angle_alpha 99.108(2)
_cell_angle_beta 99.135(2)
_cell_angle_gamma 90.293(2)
_cell_formula_units_Z 4
_cell_length_a 10.9989(4)
_cell_length_b 17.8519(6)
_cell_length_c 21.4760(9)
_cell_measurement_reflns_used 14397
_cell_measurement_temperature 293(2)
_cell_measurement_theta_max 25
_cell_measurement_theta_min 1
_cell_volume 4108.9(3)
_computing_structure_refinement 'SHELXL-97 (Sheldrick, 2008)'
_diffrn_ambient_temperature 293(2)
_diffrn_measured_fraction_theta_full 0.991
_diffrn_measured_fraction_theta_max 0.991
_diffrn_measurement_device_type 'Bruker x8 APEX II'
_diffrn_measurement_method 'area detector'
_diffrn_radiation_monochromator graphite
_diffrn_radiation_source 'fine-focus sealed tube'
_diffrn_radiation_type MoK\a
_diffrn_radiation_wavelength 0.71069
_diffrn_reflns_av_R_equivalents 0.0766
_diffrn_reflns_av_sigmaI/netI 0.0782
_diffrn_reflns_limit_h_max 13
_diffrn_reflns_limit_h_min -13
_diffrn_reflns_limit_k_max 20
_diffrn_reflns_limit_k_min -21
_diffrn_reflns_limit_l_max 25
_diffrn_reflns_limit_l_min -25
_diffrn_reflns_number 52990
_diffrn_reflns_theta_full 25.04
_diffrn_reflns_theta_max 25.04
_diffrn_reflns_theta_min 0.97
_exptl_absorpt_coefficient_mu 0.341
_exptl_absorpt_correction_T_max 0.9732
_exptl_absorpt_correction_T_min 0.9046
_exptl_absorpt_correction_type multi-scan
_exptl_crystal_colour yellow
_exptl_crystal_density_diffrn 1.245
_exptl_crystal_description prism
_exptl_crystal_F_000 1640
_exptl_crystal_size_max 0.30
_exptl_crystal_size_mid 0.20
_exptl_crystal_size_min 0.08
_refine_diff_density_max 0.510
_refine_diff_density_min -0.513
_refine_diff_density_rms 0.068
_refine_ls_extinction_method none
_refine_ls_goodness_of_fit_ref 0.985
_refine_ls_hydrogen_treatment constr
_refine_ls_matrix_type full
_refine_ls_number_parameters 935
_refine_ls_number_reflns 14397
_refine_ls_number_restraints 0
_refine_ls_restrained_S_all 0.985
_refine_ls_R_factor_all 0.0742
_refine_ls_R_factor_gt 0.0407
_refine_ls_shift/su_max 0.035
_refine_ls_shift/su_mean 0.001
_refine_ls_structure_factor_coef Fsqd
_refine_ls_weighting_details 'calc w=1/[\s^2^(Fo^2^)+(0.0306P)^2^+0.0000P] where P=(Fo^2^+2Fc^2^)/3'
_refine_ls_weighting_scheme calc
_refine_ls_wR_factor_gt 0.0806
_refine_ls_wR_factor_ref 0.0878
_reflns_number_gt 9998
_reflns_number_total 14397
_reflns_threshold_expression >2\s(I)
_cod_data_source_file ic201762r_si_002_4.cif
_cod_data_source_block mf795_0m
_cod_original_sg_symbol_Hall -P1
_cod_original_formula_sum ' C44 H63 N4 P Zr'
_cod_database_code 4326751

loop_
_symmetry_equiv_pos_as_xyz
'x, y, z'
'-x, -y, -z'

loop_
_atom_site_label
_atom_site_type_symbol
_atom_site_fract_x
_atom_site_fract_y
_atom_site_fract_z
_atom_site_U_iso_or_equiv
_atom_site_adp_type
_atom_site_occupancy
_atom_site_symmetry_multiplicity
_atom_site_calc_flag
_atom_site_refinement_flags
_atom_site_disorder_assembly
_atom_site_disorder_group
C24 C 0.8101(3) 0.07475(16) 0.87213(13) 0.0173(7) Uani 1 1 d . . .
C25 C 0.7305(3) 0.01455(16) 0.85288(14) 0.0194(7) Uani 1 1 d . . .
C26 C 0.6390(3) 0.01035(17) 0.89757(14) 0.0235(7) Uani 1 1 d . . .
H3A H 0.6555 -0.0316 0.9211 0.028 Uiso 1 1 calc R . .
H3B H 0.5554 0.0047 0.8745 0.028 Uiso 1 1 calc R . .
C27 C 0.6597(3) 0.08715(17) 0.94265(15) 0.0250(7) Uani 1 1 d . . .
H4A H 0.5970 0.1223 0.9301 0.030 Uiso 1 1 calc R . .
H4B H 0.6569 0.0805 0.9864 0.030 Uiso 1 1 calc R . .
C28 C 0.7880(3) 0.11694(16) 0.93644(13) 0.0196(7) Uani 1 1 d . . .
H5A H 0.7886 0.1714 0.9369 0.023 Uiso 1 1 calc R . .
H5B H 0.8500 0.1054 0.9708 0.023 Uiso 1 1 calc R . .
C29 C 0.9888(3) 0.15440(16) 0.87611(13) 0.0169(7) Uani 1 1 d . . .
C30 C 1.1069(3) 0.13644(16) 0.90348(13) 0.0182(7) Uani 1 1 d . . .
C31 C 1.1864(3) 0.19588(18) 0.93719(15) 0.0269(8) Uani 1 1 d . . .
H8 H 1.2648 0.1850 0.9564 0.032 Uiso 1 1 calc R . .
C32 C 1.1506(3) 0.26991(18) 0.94248(15) 0.0283(8) Uani 1 1 d . . .
H9 H 1.2050 0.3086 0.9648 0.034 Uiso 1 1 calc R . .
C33 C 1.0357(3) 0.28691(17) 0.91508(15) 0.0250(7) Uani 1 1 d . . .
H10 H 1.0130 0.3373 0.9190 0.030 Uiso 1 1 calc R . .
C34 C 0.9515(3) 0.23041(16) 0.88138(14) 0.0192(7) Uani 1 1 d . . .
C35 C 1.1486(3) 0.05523(17) 0.89791(15) 0.0238(7) Uani 1 1 d . . .
H12 H 1.1149 0.0298 0.8547 0.029 Uiso 1 1 calc R . .
C37 C 1.0951(3) 0.01284(18) 0.94464(15) 0.0322(8) Uani 1 1 d . . .
H13M H 1.1209 0.0386 0.9875 0.048 Uiso 1 1 calc R . .
H13N H 1.1241 -0.0380 0.9408 0.048 Uiso 1 1 calc R . .
H13O H 1.0068 0.0115 0.9349 0.048 Uiso 1 1 calc R . .
C38 C 1.2882(3) 0.04781(19) 0.90618(16) 0.0334(9) Uani 1 1 d . . .
H14A H 1.3212 0.0763 0.8780 0.050 Uiso 1 1 calc R . .
H14B H 1.3076 -0.0047 0.8961 0.050 Uiso 1 1 calc R . .
H14C H 1.3237 0.0671 0.9496 0.050 Uiso 1 1 calc R . .
C36 C 0.8269(3) 0.25244(16) 0.84889(14) 0.0211(7) Uani 1 1 d . . .
H15 H 0.7715 0.2076 0.8407 0.025 Uiso 1 1 calc R . .
C39 C 0.7681(3) 0.31617(17) 0.89009(16) 0.0331(8) Uani 1 1 d . . .
H16A H 0.8165 0.3623 0.8953 0.050 Uiso 1 1 calc R . .
H16B H 0.7651 0.3023 0.9312 0.050 Uiso 1 1 calc R . .
H16C H 0.6861 0.3237 0.8695 0.050 Uiso 1 1 calc R . .
C40 C 0.8391(3) 0.27501(18) 0.78487(15) 0.0328(8) Uani 1 1 d . . .
H17A H 0.8944 0.3183 0.7915 0.049 Uiso 1 1 calc R . .
H17B H 0.7597 0.2874 0.7640 0.049 Uiso 1 1 calc R . .
H17C H 0.8709 0.2335 0.7586 0.049 Uiso 1 1 calc R . .
C1 C 0.6504(3) 0.00694(16) 0.67381(13) 0.0182(7) Uani 1 1 d . . .
C2 C 0.6225(3) -0.02892(16) 0.72122(14) 0.0185(7) Uani 1 1 d . . .
C3 C 0.4847(3) -0.03720(18) 0.71787(15) 0.0260(8) Uani 1 1 d . . .
H20A H 0.4544 0.0021 0.7477 0.031 Uiso 1 1 calc R . .
H20B H 0.4615 -0.0865 0.7266 0.031 Uiso 1 1 calc R . .
C4 C 0.4360(3) -0.02843(19) 0.64832(15) 0.0296(8) Uani 1 1 d . . .
H21A H 0.3567 -0.0046 0.6451 0.035 Uiso 1 1 calc R . .
H21B H 0.4273 -0.0774 0.6208 0.035 Uiso 1 1 calc R . .
C5 C 0.5337(3) 0.02220(17) 0.62986(14) 0.0249(7) Uani 1 1 d . . .
H22A H 0.5422 0.0079 0.5853 0.030 Uiso 1 1 calc R . .
H22B H 0.5132 0.0753 0.6375 0.030 Uiso 1 1 calc R . .
C6 C 0.7835(3) 0.03577(17) 0.60205(14) 0.0203(7) Uani 1 1 d . . .
C7 C 0.8084(3) -0.03171(17) 0.56274(14) 0.0218(7) Uani 1 1 d . . .
C8 C 0.8312(3) -0.02779(19) 0.50199(15) 0.0308(8) Uani 1 1 d . . .
H25 H 0.8497 -0.0718 0.4762 0.037 Uiso 1 1 calc R . .
C9 C 0.8271(3) 0.04011(19) 0.47858(15) 0.0316(8) Uani 1 1 d . . .
H26 H 0.8430 0.0418 0.4375 0.038 Uiso 1 1 calc R . .
C10 C 0.7994(3) 0.10517(19) 0.51655(15) 0.0295(8) Uani 1 1 d . . .
H27 H 0.7959 0.1507 0.5005 0.035 Uiso 1 1 calc R . .
C11 C 0.7764(3) 0.10482(17) 0.57835(14) 0.0220(7) Uani 1 1 d . . .
C12 C 0.8092(3) -0.10835(17) 0.58552(16) 0.0293(8) Uani 1 1 d . . .
H29 H 0.8090 -0.0988 0.6317 0.035 Uiso 1 1 calc R . .
C14 C 0.6909(3) -0.15415(19) 0.55407(18) 0.0460(10) Uani 1 1 d . . .
H30A H 0.6206 -0.1255 0.5636 0.069 Uiso 1 1 calc R . .
H30B H 0.6895 -0.2012 0.5703 0.069 Uiso 1 1 calc R . .
H30C H 0.6885 -0.1644 0.5086 0.069 Uiso 1 1 calc R . .
C15 C 0.9226(3) -0.15384(19) 0.57386(17) 0.0421(10) Uani 1 1 d . . .
H31A H 0.9236 -0.1657 0.5288 0.063 Uiso 1 1 calc R . .
H31B H 0.9202 -0.2000 0.5913 0.063 Uiso 1 1 calc R . .
H31C H 0.9956 -0.1245 0.5942 0.063 Uiso 1 1 calc R . .
C13 C 0.7406(3) 0.17867(17) 0.61652(15) 0.0264(8) Uani 1 1 d . . .
H32 H 0.7313 0.1690 0.6592 0.032 Uiso 1 1 calc R . .
C16 C 0.6179(3) 0.2059(2) 0.58516(17) 0.0401(9) Uani 1 1 d . . .
H33A H 0.6261 0.2177 0.5439 0.060 Uiso 1 1 calc R . .
H33B H 0.5950 0.2505 0.6115 0.060 Uiso 1 1 calc R . .
H33C H 0.5555 0.1667 0.5804 0.060 Uiso 1 1 calc R . .
C17 C 0.8405(3) 0.24152(17) 0.62414(16) 0.0338(9) Uani 1 1 d . . .
H34A H 0.9147 0.2273 0.6490 0.051 Uiso 1 1 calc R . .
H34B H 0.8126 0.2881 0.6454 0.051 Uiso 1 1 calc R . .
H34C H 0.8567 0.2484 0.5828 0.051 Uiso 1 1 calc R . .
C18 C 0.7262(3) -0.14189(16) 0.79471(14) 0.0187(7) Uani 1 1 d . . .
C23 C 0.6662(3) -0.19742(17) 0.74613(15) 0.0264(8) Uani 1 1 d . . .
H36 H 0.6344 -0.1846 0.7066 0.032 Uiso 1 1 calc R . .
C22 C 0.6539(3) -0.27141(17) 0.75667(17) 0.0341(9) Uani 1 1 d . . .
H37 H 0.6140 -0.3081 0.7241 0.041 Uiso 1 1 calc R . .
C21 C 0.7001(3) -0.29102(18) 0.81492(18) 0.0342(9) Uani 1 1 d . . .
H38 H 0.6904 -0.3406 0.8219 0.041 Uiso 1 1 calc R . .
C20 C 0.7613(3) -0.23689(18) 0.86325(17) 0.0314(8) Uani 1 1 d . . .
H39 H 0.7932 -0.2501 0.9027 0.038 Uiso 1 1 calc R . .
C19 C 0.7746(3) -0.16318(17) 0.85256(15) 0.0261(8) Uani 1 1 d . . .
H40 H 0.8169 -0.1272 0.8849 0.031 Uiso 1 1 calc R . .
C41 C 1.0162(3) -0.12041(16) 0.74120(16) 0.0295(8) Uani 1 1 d . . .
H41A H 1.0562 -0.1524 0.7108 0.044 Uiso 1 1 calc R . .
H41B H 0.9288 -0.1303 0.7312 0.044 Uiso 1 1 calc R . .
H41C H 1.0459 -0.1309 0.7834 0.044 Uiso 1 1 calc R . .
C42 C 1.1755(3) -0.03293(17) 0.73922(16) 0.0290(8) Uani 1 1 d . . .
H42A H 1.2190 -0.0496 0.7767 0.044 Uiso 1 1 calc R . .
H42B H 1.1974 0.0193 0.7396 0.044 Uiso 1 1 calc R . .
H42C H 1.1971 -0.0634 0.7018 0.044 Uiso 1 1 calc R . .
C43 C 1.0754(3) 0.09751(17) 0.65313(14) 0.0261(8) Uani 1 1 d . . .
H43A H 1.0598 0.1381 0.6287 0.039 Uiso 1 1 calc R . .
H43B H 1.0255 0.0536 0.6322 0.039 Uiso 1 1 calc R . .
H43C H 1.1608 0.0853 0.6565 0.039 Uiso 1 1 calc R . .
C44 C 1.1304(3) 0.18291(16) 0.75024(14) 0.0253(7) Uani 1 1 d . . .
H44A H 1.2125 0.1643 0.7563 0.038 Uiso 1 1 calc R . .
H44B H 1.1077 0.2021 0.7910 0.038 Uiso 1 1 calc R . .
H44C H 1.1273 0.2229 0.7250 0.038 Uiso 1 1 calc R . .
C101 C 0.4589(3) 0.51203(15) 0.67706(14) 0.0179(7) Uani 1 1 d . . .
C102 C 0.5149(3) 0.47831(16) 0.72550(14) 0.0192(7) Uani 1 1 d . . .
C103 C 0.6512(3) 0.47079(18) 0.72376(15) 0.0261(8) Uani 1 1 d . . .
H10A H 0.6796 0.4220 0.7337 0.031 Uiso 1 1 calc R . .
H10B H 0.6991 0.5110 0.7533 0.031 Uiso 1 1 calc R . .
C104 C 0.6582(3) 0.47784(19) 0.65382(15) 0.0301(8) Uani 1 1 d . . .
H10C H 0.7353 0.5025 0.6507 0.036 Uiso 1 1 calc R . .
H10D H 0.6516 0.4282 0.6273 0.036 Uiso 1 1 calc R . .
C105 C 0.5493(3) 0.52580(17) 0.63313(15) 0.0244(7) Uani 1 1 d . . .
H10E H 0.5737 0.5791 0.6391 0.029 Uiso 1 1 calc R . .
H10F H 0.5141 0.5092 0.5887 0.029 Uiso 1 1 calc R . .
C106 C 0.2839(3) 0.53806(16) 0.60288(14) 0.0190(7) Uani 1 1 d . . .
C107 C 0.2342(3) 0.46985(17) 0.56381(14) 0.0235(7) Uani 1 1 d . . .
C108 C 0.1768(3) 0.47347(19) 0.50177(15) 0.0309(8) Uani 1 1 d . . .
H108 H 0.1448 0.4290 0.4754 0.037 Uiso 1 1 calc R . .
C109 C 0.1662(3) 0.54102(19) 0.47836(15) 0.0311(8) Uani 1 1 d . . .
H109 H 0.1251 0.5424 0.4373 0.037 Uiso 1 1 calc R . .
C110 C 0.2175(3) 0.60686(19) 0.51664(15) 0.0285(8) Uani 1 1 d . . .
H110 H 0.2122 0.6522 0.5003 0.034 Uiso 1 1 calc R . .
C111 C 0.2766(3) 0.60694(17) 0.57882(14) 0.0214(7) Uani 1 1 d . . .
C112 C 0.2468(3) 0.39356(17) 0.58642(16) 0.0290(8) Uani 1 1 d . . .
H112 H 0.2729 0.4033 0.6328 0.035 Uiso 1 1 calc R . .
C113 C 0.3480(3) 0.34850(19) 0.55699(18) 0.0446(10) Uani 1 1 d . . .
H11A H 0.3248 0.3379 0.5114 0.067 Uiso 1 1 calc R . .
H11B H 0.3584 0.3016 0.5735 0.067 Uiso 1 1 calc R . .
H11C H 0.4240 0.3778 0.5676 0.067 Uiso 1 1 calc R . .
C114 C 0.1260(3) 0.34704(19) 0.57287(18) 0.0427(10) Uani 1 1 d . . .
H11D H 0.0653 0.3750 0.5936 0.064 Uiso 1 1 calc R . .
H11E H 0.1390 0.3000 0.5889 0.064 Uiso 1 1 calc R . .
H11F H 0.0979 0.3368 0.5276 0.064 Uiso 1 1 calc R . .
C115 C 0.3338(3) 0.68125(17) 0.61709(15) 0.0245(7) Uani 1 1 d . . .
H115 H 0.3682 0.6720 0.6601 0.029 Uiso 1 1 calc R . .
C116 C 0.4391(3) 0.70960(19) 0.58700(17) 0.0378(9) Uani 1 1 d . . .
H11G H 0.4992 0.6710 0.5833 0.057 Uiso 1 1 calc R . .
H11H H 0.4770 0.7547 0.6135 0.057 Uiso 1 1 calc R . .
H11I H 0.4070 0.7208 0.5454 0.057 Uiso 1 1 calc R . .
C117 C 0.2384(3) 0.74328(17) 0.62374(16) 0.0341(9) Uani 1 1 d . . .
H11J H 0.1994 0.7509 0.5821 0.051 Uiso 1 1 calc R . .
H11K H 0.2788 0.7898 0.6463 0.051 Uiso 1 1 calc R . .
H11L H 0.1775 0.7280 0.6470 0.051 Uiso 1 1 calc R . .
C118 C 0.4076(3) 0.57427(15) 0.87570(13) 0.0163(7) Uani 1 1 d . C .
C119 C 0.4784(3) 0.51631(16) 0.85778(14) 0.0188(7) Uani 1 1 d . C .
C123 C 0.2290(3) 0.65134(16) 0.87295(13) 0.0168(7) Uani 1 1 d . . .
C124 C 0.1248(3) 0.63096(16) 0.89740(13) 0.0190(7) Uani 1 1 d . . .
C125 C 0.0553(3) 0.68781(17) 0.92471(14) 0.0234(7) Uani 1 1 d . . .
H125 H -0.0139 0.6747 0.9410 0.028 Uiso 1 1 calc R . .
C126 C 0.0868(3) 0.76342(17) 0.92824(14) 0.0255(8) Uani 1 1 d . . .
H126 H 0.0385 0.8009 0.9463 0.031 Uiso 1 1 calc R . .
C127 C 0.1900(3) 0.78321(17) 0.90495(14) 0.0243(7) Uani 1 1 d . . .
H127 H 0.2111 0.8343 0.9077 0.029 Uiso 1 1 calc R . .
C128 C 0.2633(3) 0.72873(16) 0.87743(14) 0.0198(7) Uani 1 1 d . . .
C129 C 0.0888(3) 0.54774(16) 0.89493(15) 0.0235(7) Uani 1 1 d . . .
H129 H 0.1042 0.5200 0.8539 0.028 Uiso 1 1 calc R . .
C130 C 0.1699(3) 0.51400(18) 0.94801(16) 0.0361(9) Uani 1 1 d . . .
H13A H 0.2545 0.5169 0.9424 0.054 Uiso 1 1 calc R . .
H13B H 0.1452 0.4619 0.9460 0.054 Uiso 1 1 calc R . .
H13C H 0.1606 0.5421 0.9889 0.054 Uiso 1 1 calc R . .
C131 C -0.0468(3) 0.53501(19) 0.89868(17) 0.0363(9) Uani 1 1 d . . .
H13D H -0.0633 0.5583 0.9398 0.054 Uiso 1 1 calc R . .
H13E H -0.0657 0.4815 0.8926 0.054 Uiso 1 1 calc R . .
H13F H -0.0969 0.5572 0.8660 0.054 Uiso 1 1 calc R . .
C132 C 0.3734(3) 0.75279(16) 0.85023(14) 0.0219(7) Uani 1 1 d . . .
H132 H 0.4262 0.7090 0.8448 0.026 Uiso 1 1 calc R . .
C133 C 0.4511(3) 0.81803(17) 0.89353(17) 0.0336(9) Uani 1 1 d . . .
H13G H 0.4032 0.8629 0.8972 0.050 Uiso 1 1 calc R . .
H13H H 0.5229 0.8277 0.8754 0.050 Uiso 1 1 calc R . .
H13I H 0.4759 0.8045 0.9351 0.050 Uiso 1 1 calc R . .
C134 C 0.3311(3) 0.77445(18) 0.78419(16) 0.0333(8) Uani 1 1 d . . .
H13J H 0.2866 0.7323 0.7566 0.050 Uiso 1 1 calc R . .
H13K H 0.4017 0.7876 0.7665 0.050 Uiso 1 1 calc R . .
H13L H 0.2785 0.8171 0.7881 0.050 Uiso 1 1 calc R . .
C135 C 0.4502(3) 0.36140(16) 0.79394(14) 0.0209(7) Uani 1 1 d . . .
C136 C 0.4841(3) 0.30811(17) 0.74517(15) 0.0250(7) Uani 1 1 d . . .
H136 H 0.4972 0.3232 0.7072 0.030 Uiso 1 1 calc R . .
C137 C 0.4983(3) 0.23277(17) 0.75306(17) 0.0320(8) Uani 1 1 d . . .
H137 H 0.5224 0.1979 0.7207 0.038 Uiso 1 1 calc R . .
C138 C 0.4768(3) 0.20942(18) 0.80855(18) 0.0351(9) Uani 1 1 d . . .
H138 H 0.4863 0.1589 0.8136 0.042 Uiso 1 1 calc R . .
C139 C 0.4411(3) 0.26129(18) 0.85667(17) 0.0328(8) Uani 1 1 d . . .
H139 H 0.4264 0.2456 0.8942 0.039 Uiso 1 1 calc R . .
C140 C 0.4270(3) 0.33689(17) 0.84925(15) 0.0255(7) Uani 1 1 d . . .
H140 H 0.4018 0.3713 0.8816 0.031 Uiso 1 1 calc R . .
C141 C 0.1311(3) 0.37949(16) 0.73941(16) 0.0303(8) Uani 1 1 d . . .
H14D H 0.1225 0.3691 0.7810 0.046 Uiso 1 1 calc R . .
H14E H 0.2142 0.3709 0.7324 0.046 Uiso 1 1 calc R . .
H14F H 0.0757 0.3466 0.7075 0.046 Uiso 1 1 calc R . .
C142 C -0.0309(3) 0.46476(17) 0.73335(16) 0.0277(8) Uani 1 1 d . . .
H14G H -0.0732 0.4360 0.6942 0.042 Uiso 1 1 calc R . .
H14H H -0.0522 0.5171 0.7355 0.042 Uiso 1 1 calc R . .
H14I H -0.0546 0.4453 0.7690 0.042 Uiso 1 1 calc R . .
C143 C 0.0200(3) 0.59526(17) 0.64860(14) 0.0240(7) Uani 1 1 d . . .
H14J H -0.0648 0.5839 0.6501 0.036 Uiso 1 1 calc R . .
H14K H 0.0571 0.5506 0.6296 0.036 Uiso 1 1 calc R . .
H14L H 0.0247 0.6349 0.6235 0.036 Uiso 1 1 calc R . .
C144 C 0.0176(3) 0.68149(16) 0.74465(15) 0.0247(7) Uani 1 1 d . . .
H14M H 0.0096 0.7220 0.7199 0.037 Uiso 1 1 calc R . .
H14N H 0.0615 0.7000 0.7867 0.037 Uiso 1 1 calc R . .
H14O H -0.0627 0.6627 0.7478 0.037 Uiso 1 1 calc R . .
N2 N 0.9039(2) 0.09424(12) 0.84065(11) 0.0154(5) Uani 1 1 d . . .
N1 N 0.7674(2) 0.03216(12) 0.66739(11) 0.0169(6) Uani 1 1 d . . .
N3 N 1.0433(2) -0.04060(13) 0.73849(12) 0.0215(6) Uani 1 1 d . . .
N4 N 1.0448(2) 0.12127(13) 0.71731(11) 0.0201(6) Uani 1 1 d . . .
N5 N 0.3371(2) 0.53458(12) 0.66851(11) 0.0168(5) Uani 1 1 d . . .
N6 N 0.2982(2) 0.59343(12) 0.84074(11) 0.0163(5) Uani 1 1 d . . .
N7 N 0.1017(2) 0.45849(13) 0.73531(12) 0.0204(6) Uani 1 1 d . . .
N8 N 0.0854(2) 0.62025(12) 0.71353(11) 0.0186(6) Uani 1 1 d . . .
P2 P 0.42504(7) 0.45934(4) 0.78302(4) 0.01821(18) Uani 1 1 d . . .
P1 P 0.74590(7) -0.04480(4) 0.78060(4) 0.01763(18) Uani 1 1 d . . .
Zr1 Zr 0.92489(3) 0.048197(15) 0.742603(13) 0.01531(8) Uani 1 1 d . . .
Zr2 Zr 0.22172(3) 0.549201(15) 0.741927(13) 0.01491(8) Uani 1 1 d . . .
C122 C 0.4640(3) 0.61712(16) 0.94101(14) 0.0217(7) Uani 1 1 d . . .
H12A H 0.5007 0.6654 0.9372 0.026 Uiso 1 1 calc R A 1
H12B H 0.4023 0.6263 0.9688 0.026 Uiso 1 1 calc R A 1
C120 C 0.5950(3) 0.51341(17) 0.90518(14) 0.0241(7) Uani 1 1 d . . .
H12C H 0.6655 0.5343 0.8910 0.029 Uiso 1 1 calc R B 1
H12D H 0.6115 0.4620 0.9126 0.029 Uiso 1 1 calc R B 1
C902 C 0.5618(13) 0.5648(8) 0.9667(6) 0.026(3) Uani 0.46(2) 1 d P C 1
H90A H 0.5298 0.5341 0.9943 0.031 Uiso 0.46(2) 1 calc PR C 1
H90B H 0.6338 0.5938 0.9907 0.031 Uiso 0.46(2) 1 calc PR C 1
C901 C 0.5948(10) 0.5885(8) 0.9501(6) 0.028(3) Uani 0.54(2) 1 d P C 2
H90C H 0.6202 0.5813 0.9941 0.034 Uiso 0.54(2) 1 calc PR C 2
H90D H 0.6514 0.6250 0.9401 0.034 Uiso 0.54(2) 1 calc PR C 2

loop_
_atom_site_aniso_label
_atom_site_aniso_U_11
_atom_site_aniso_U_22
_atom_site_aniso_U_33
_atom_site_aniso_U_23
_atom_site_aniso_U_13
_atom_site_aniso_U_12
C24 0.0171(16) 0.0186(16) 0.0163(16) 0.0057(13) 0.0000(13) 0.0059(13)
C25 0.0169(16) 0.0209(17) 0.0200(17) 0.0042(13) 0.0015(13) -0.0028(13)
C26 0.0221(18) 0.0265(18) 0.0219(18) 0.0010(14) 0.0066(14) -0.0040(14)
C27 0.0251(18) 0.0274(18) 0.0234(18) 0.0009(14) 0.0096(14) 0.0014(14)
C28 0.0273(18) 0.0141(16) 0.0168(17) 0.0008(13) 0.0038(13) 0.0000(13)
C29 0.0168(16) 0.0201(17) 0.0132(16) -0.0012(12) 0.0048(12) -0.0041(13)
C30 0.0164(16) 0.0247(17) 0.0144(16) 0.0048(13) 0.0039(13) 0.0011(13)
C31 0.0179(17) 0.034(2) 0.0272(19) 0.0040(15) 0.0007(14) -0.0010(15)
C32 0.0225(19) 0.029(2) 0.031(2) -0.0030(15) 0.0021(15) -0.0101(15)
C33 0.0280(19) 0.0151(17) 0.032(2) 0.0008(14) 0.0072(15) -0.0008(14)
C34 0.0199(17) 0.0178(17) 0.0210(17) 0.0029(13) 0.0070(13) 0.0012(13)
C35 0.0211(18) 0.0288(19) 0.0216(18) 0.0063(14) 0.0016(14) 0.0055(14)
C37 0.035(2) 0.031(2) 0.033(2) 0.0141(16) 0.0073(16) 0.0090(16)
C38 0.0211(19) 0.040(2) 0.041(2) 0.0107(17) 0.0043(16) 0.0089(16)
C36 0.0185(17) 0.0170(17) 0.0265(18) 0.0009(13) 0.0021(14) -0.0011(13)
C39 0.028(2) 0.0232(19) 0.045(2) -0.0017(16) 0.0047(17) 0.0032(15)
C40 0.027(2) 0.036(2) 0.036(2) 0.0106(16) 0.0032(16) 0.0075(16)
C1 0.0200(17) 0.0174(16) 0.0157(16) -0.0026(13) 0.0034(13) 0.0031(13)
C2 0.0195(17) 0.0179(16) 0.0176(17) 0.0011(13) 0.0034(13) -0.0006(13)
C3 0.0191(17) 0.0334(19) 0.0269(19) 0.0092(15) 0.0034(14) 0.0012(14)
C4 0.0196(18) 0.043(2) 0.0265(19) 0.0088(16) 0.0007(14) -0.0027(15)
C5 0.0207(18) 0.0329(19) 0.0215(18) 0.0074(14) 0.0013(14) 0.0009(14)
C6 0.0162(16) 0.0273(18) 0.0169(17) 0.0053(14) 0.0000(13) -0.0047(13)
C7 0.0157(16) 0.0274(18) 0.0209(18) -0.0008(14) 0.0035(13) -0.0032(13)
C8 0.0269(19) 0.040(2) 0.0231(19) -0.0060(16) 0.0075(15) -0.0038(16)
C9 0.030(2) 0.047(2) 0.0173(18) 0.0032(16) 0.0044(15) -0.0033(17)
C10 0.0288(19) 0.037(2) 0.0255(19) 0.0142(16) 0.0035(15) -0.0039(15)
C11 0.0171(17) 0.0304(19) 0.0185(17) 0.0035(14) 0.0030(13) 0.0015(14)
C12 0.038(2) 0.0220(18) 0.028(2) -0.0031(14) 0.0110(16) -0.0032(15)
C14 0.043(2) 0.034(2) 0.059(3) -0.0043(19) 0.014(2) -0.0128(18)
C15 0.046(2) 0.035(2) 0.050(3) 0.0025(18) 0.026(2) 0.0049(18)
C13 0.0296(19) 0.0266(18) 0.0253(19) 0.0120(14) 0.0038(15) 0.0042(15)
C16 0.039(2) 0.045(2) 0.041(2) 0.0195(18) 0.0094(18) 0.0140(18)
C17 0.042(2) 0.0268(19) 0.034(2) 0.0100(16) 0.0064(17) 0.0019(16)
C18 0.0132(16) 0.0193(17) 0.0248(18) 0.0041(13) 0.0062(13) 0.0001(12)
C23 0.0266(19) 0.0242(18) 0.0279(19) 0.0004(15) 0.0069(15) -0.0010(14)
C22 0.033(2) 0.0181(18) 0.049(2) -0.0025(16) 0.0058(17) -0.0034(15)
C21 0.028(2) 0.0188(18) 0.060(3) 0.0138(18) 0.0100(18) 0.0034(15)
C20 0.0250(19) 0.034(2) 0.039(2) 0.0180(17) 0.0049(16) 0.0091(15)
C19 0.0196(18) 0.0259(19) 0.033(2) 0.0093(15) 0.0017(15) -0.0005(14)
C41 0.0258(19) 0.0214(18) 0.044(2) 0.0071(15) 0.0125(16) 0.0044(14)
C42 0.029(2) 0.0227(18) 0.038(2) 0.0074(15) 0.0089(16) 0.0055(14)
C43 0.0230(18) 0.0267(18) 0.0293(19) 0.0033(15) 0.0076(15) -0.0027(14)
C44 0.0263(19) 0.0237(18) 0.0272(19) 0.0043(14) 0.0077(15) -0.0033(14)
C101 0.0173(16) 0.0157(16) 0.0192(17) -0.0021(13) 0.0031(13) -0.0002(12)
C102 0.0166(16) 0.0208(17) 0.0198(17) 0.0034(13) 0.0013(13) 0.0027(13)
C103 0.0189(17) 0.0309(19) 0.0289(19) 0.0068(15) 0.0032(14) 0.0048(14)
C104 0.0199(18) 0.044(2) 0.030(2) 0.0099(16) 0.0089(15) 0.0046(15)
C105 0.0192(17) 0.0313(19) 0.0241(18) 0.0054(14) 0.0068(14) 0.0042(14)
C106 0.0168(16) 0.0238(17) 0.0165(17) 0.0037(13) 0.0025(13) 0.0048(13)
C107 0.0197(17) 0.0279(19) 0.0205(18) -0.0028(14) 0.0027(14) 0.0032(14)
C108 0.030(2) 0.033(2) 0.025(2) -0.0082(15) 0.0018(15) 0.0037(15)
C109 0.028(2) 0.049(2) 0.0132(18) 0.0019(16) -0.0013(14) 0.0044(17)
C110 0.0271(19) 0.039(2) 0.0228(19) 0.0123(16) 0.0057(15) 0.0060(15)
C111 0.0190(17) 0.0302(19) 0.0157(17) 0.0047(14) 0.0038(13) 0.0026(14)
C112 0.031(2) 0.0247(19) 0.0266(19) -0.0039(15) -0.0009(15) 0.0033(15)
C113 0.041(2) 0.029(2) 0.057(3) -0.0072(18) 0.0007(19) 0.0063(17)
C114 0.041(2) 0.031(2) 0.050(3) 0.0004(18) -0.0041(19) -0.0035(17)
C115 0.0277(19) 0.0288(19) 0.0188(17) 0.0101(14) 0.0029(14) -0.0011(14)
C116 0.034(2) 0.044(2) 0.040(2) 0.0223(18) 0.0050(17) -0.0034(17)
C117 0.042(2) 0.029(2) 0.032(2) 0.0133(16) -0.0017(17) 0.0039(16)
C118 0.0178(16) 0.0188(16) 0.0127(16) 0.0054(12) 0.0008(12) -0.0032(13)
C119 0.0196(17) 0.0174(16) 0.0183(17) 0.0027(13) 0.0001(13) 0.0018(13)
C123 0.0150(16) 0.0206(17) 0.0133(16) 0.0016(12) -0.0014(12) 0.0033(13)
C124 0.0187(17) 0.0255(18) 0.0118(16) 0.0032(13) -0.0008(13) 0.0010(13)
C125 0.0170(17) 0.035(2) 0.0171(17) 0.0006(14) 0.0033(13) -0.0003(14)
C126 0.0202(18) 0.0270(19) 0.0251(19) -0.0079(14) 0.0024(14) 0.0060(14)
C127 0.0226(18) 0.0178(17) 0.0282(19) -0.0044(14) -0.0008(14) 0.0002(13)
C128 0.0153(16) 0.0231(18) 0.0185(17) -0.0007(13) -0.0009(13) 0.0013(13)
C129 0.0270(18) 0.0222(18) 0.0225(18) 0.0053(14) 0.0065(14) -0.0033(14)
C130 0.042(2) 0.033(2) 0.036(2) 0.0185(17) 0.0015(17) -0.0015(17)
C131 0.034(2) 0.037(2) 0.041(2) 0.0058(17) 0.0151(17) -0.0058(16)
C132 0.0199(17) 0.0148(16) 0.0295(19) -0.0005(13) 0.0034(14) 0.0016(13)
C133 0.0237(19) 0.0251(19) 0.049(2) -0.0035(16) 0.0081(17) -0.0050(15)
C134 0.029(2) 0.035(2) 0.039(2) 0.0115(17) 0.0089(16) -0.0013(16)
C135 0.0142(16) 0.0219(17) 0.0252(18) 0.0036(14) -0.0009(13) 0.0017(13)
C136 0.0249(18) 0.0220(18) 0.0268(19) 0.0036(14) 0.0007(14) 0.0040(14)
C137 0.029(2) 0.0179(18) 0.044(2) -0.0046(16) 0.0018(17) 0.0034(14)
C138 0.026(2) 0.0210(19) 0.058(3) 0.0111(18) 0.0024(18) -0.0005(15)
C139 0.028(2) 0.033(2) 0.042(2) 0.0181(17) 0.0081(17) 0.0016(16)
C140 0.0245(18) 0.0240(18) 0.0289(19) 0.0047(14) 0.0065(15) 0.0030(14)
C141 0.0250(19) 0.0196(18) 0.046(2) 0.0069(15) 0.0013(16) 0.0004(14)
C142 0.0213(18) 0.0203(18) 0.042(2) 0.0053(15) 0.0065(15) 0.0011(14)
C143 0.0204(17) 0.0242(18) 0.0261(19) 0.0025(14) 0.0015(14) 0.0008(14)
C144 0.0239(18) 0.0193(17) 0.0290(19) 0.0028(14) 0.0000(14) 0.0071(14)
N2 0.0162(13) 0.0134(13) 0.0164(13) 0.0011(10) 0.0034(10) -0.0010(10)
N1 0.0194(14) 0.0168(13) 0.0145(13) 0.0010(10) 0.0042(11) -0.0011(11)
N3 0.0185(14) 0.0185(14) 0.0274(15) 0.0016(11) 0.0052(11) 0.0013(11)
N4 0.0185(14) 0.0165(14) 0.0249(15) 0.0034(11) 0.0023(11) -0.0011(11)
N5 0.0168(14) 0.0180(14) 0.0147(14) 0.0024(10) 0.0004(10) 0.0028(10)
N6 0.0137(13) 0.0153(13) 0.0195(14) 0.0012(10) 0.0030(11) 0.0014(10)
N7 0.0157(14) 0.0187(14) 0.0263(15) 0.0049(11) 0.0008(11) 0.0008(11)
N8 0.0204(14) 0.0153(13) 0.0192(14) 0.0024(11) 0.0003(11) 0.0014(11)
P2 0.0169(4) 0.0193(4) 0.0182(4) 0.0032(3) 0.0019(3) 0.0041(3)
P1 0.0179(4) 0.0176(4) 0.0174(4) 0.0025(3) 0.0033(3) -0.0015(3)
Zr1 0.01508(16) 0.01468(16) 0.01632(17) 0.00193(12) 0.00362(12) 0.00029(12)
Zr2 0.01404(16) 0.01467(16) 0.01545(16) 0.00204(12) 0.00108(12) 0.00136(12)
C122 0.0212(17) 0.0224(17) 0.0195(17) 0.0003(13) 0.0001(14) -0.0005(13)
C120 0.0167(17) 0.0268(18) 0.0264(19) 0.0037(14) -0.0036(14) 0.0023(14)
C902 0.023(6) 0.031(6) 0.021(6) 0.008(4) -0.005(4) -0.005(4)
C901 0.023(5) 0.039(6) 0.020(5) 0.003(4) -0.006(3) 0.003(4)

loop_
_atom_type_symbol
_atom_type_description
_atom_type_scat_dispersion_real
_atom_type_scat_dispersion_imag
_atom_type_scat_source
C C 0.0033 0.0016 'International Tables Vol C Tables 4.2.6.8 and 6.1.1.4'
H H 0.0000 0.0000 'International Tables Vol C Tables 4.2.6.8 and 6.1.1.4'
N N 0.0061 0.0033 'International Tables Vol C Tables 4.2.6.8 and 6.1.1.4'
P P 0.1023 0.0942 'International Tables Vol C Tables 4.2.6.8 and 6.1.1.4'
Zr Zr -2.9673 0.5597 'International Tables Vol C Tables 4.2.6.8 and 6.1.1.4'

loop_
_geom_angle_atom_site_label_1
_geom_angle_atom_site_label_2
_geom_angle_atom_site_label_3
_geom_angle
C25 C24 N2 126.2(3)
C25 C24 C28 110.0(3)
N2 C24 C28 123.7(2)
C24 C25 C26 112.7(3)
C24 C25 P1 117.1(2)
C26 C25 P1 130.2(2)
C25 C26 C27 103.1(2)
C25 C26 H3A 111.1
C27 C26 H3A 111.1
C25 C26 H3B 111.1
C27 C26 H3B 111.1
H3A C26 H3B 109.1
C28 C27 C26 105.8(2)
C28 C27 H4A 110.6
C26 C27 H4A 110.6
C28 C27 H4B 110.6
C26 C27 H4B 110.6
H4A C27 H4B 108.7
C24 C28 C27 103.5(2)
C24 C28 H5A 111.1
C27 C28 H5A 111.1
C24 C28 H5B 111.1
C27 C28 H5B 111.1
H5A C28 H5B 109.0
C30 C29 C34 120.9(3)
C30 C29 N2 119.6(2)
C34 C29 N2 119.4(2)
C29 C30 C31 118.1(3)
C29 C30 C35 121.6(2)
C31 C30 C35 120.3(3)
C32 C31 C30 121.2(3)
C32 C31 H8 119.4
C30 C31 H8 119.4
C33 C32 C31 120.3(3)
C33 C32 H9 119.9
C31 C32 H9 119.9
C32 C33 C34 121.5(3)
C32 C33 H10 119.3
C34 C33 H10 119.3
C33 C34 C29 118.0(3)
C33 C34 C36 119.6(3)
C29 C34 C36 122.4(2)
C30 C35 C38 114.0(2)
C30 C35 C37 111.1(3)
C38 C35 C37 110.1(3)
C30 C35 H12 107.1
C38 C35 H12 107.1
C37 C35 H12 107.1
C35 C37 H13M 109.5
C35 C37 H13N 109.5
H13M C37 H13N 109.5
C35 C37 H13O 109.5
H13M C37 H13O 109.5
H13N C37 H13O 109.5
C35 C38 H14A 109.5
C35 C38 H14B 109.5
H14A C38 H14B 109.5
C35 C38 H14C 109.5
H14A C38 H14C 109.5
H14B C38 H14C 109.5
C40 C36 C34 109.8(3)
C40 C36 C39 110.4(3)
C34 C36 C39 113.1(2)
C40 C36 H15 107.8
C34 C36 H15 107.8
C39 C36 H15 107.8
C36 C39 H16A 109.5
C36 C39 H16B 109.5
H16A C39 H16B 109.5
C36 C39 H16C 109.5
H16A C39 H16C 109.5
H16B C39 H16C 109.5
C36 C40 H17A 109.5
C36 C40 H17B 109.5
H17A C40 H17B 109.5
C36 C40 H17C 109.5
H17A C40 H17C 109.5
H17B C40 H17C 109.5
C2 C1 N1 126.2(3)
C2 C1 C5 110.5(3)
N1 C1 C5 123.1(3)
C1 C2 C3 111.1(3)
C1 C2 P1 116.9(2)
C3 C2 P1 131.2(2)
C2 C3 C4 102.4(2)
C2 C3 H20A 111.3
C4 C3 H20A 111.3
C2 C3 H20B 111.3
C4 C3 H20B 111.3
H20A C3 H20B 109.2
C3 C4 C5 104.8(2)
C3 C4 H21A 110.8
C5 C4 H21A 110.8
C3 C4 H21B 110.8
C5 C4 H21B 110.8
H21A C4 H21B 108.9
C1 C5 C4 102.9(2)
C1 C5 H22A 111.2
C4 C5 H22A 111.2
C1 C5 H22B 111.2
C4 C5 H22B 111.2
H22A C5 H22B 109.1
C11 C6 C7 120.3(3)
C11 C6 N1 121.1(3)
C7 C6 N1 118.6(3)
C8 C7 C6 118.8(3)
C8 C7 C12 119.5(3)
C6 C7 C12 121.7(3)
C7 C8 C9 121.5(3)
C7 C8 H25 119.3
C9 C8 H25 119.3
C10 C9 C8 119.3(3)
C10 C9 H26 120.3
C8 C9 H26 120.3
C9 C10 C11 121.8(3)
C9 C10 H27 119.1
C11 C10 H27 119.1
C10 C11 C6 118.3(3)
C10 C11 C13 118.7(3)
C6 C11 C13 123.0(3)
C7 C12 C15 113.3(3)
C7 C12 C14 109.7(3)
C15 C12 C14 110.7(3)
C7 C12 H29 107.6
C15 C12 H29 107.6
C14 C12 H29 107.6
C12 C14 H30A 109.5
C12 C14 H30B 109.5
H30A C14 H30B 109.5
C12 C14 H30C 109.5
H30A C14 H30C 109.5
H30B C14 H30C 109.5
C12 C15 H31A 109.5
C12 C15 H31B 109.5
H31A C15 H31B 109.5
C12 C15 H31C 109.5
H31A C15 H31C 109.5
H31B C15 H31C 109.5
C11 C13 C16 111.1(3)
C11 C13 C17 111.6(3)
C16 C13 C17 109.5(3)
C11 C13 H32 108.2
C16 C13 H32 108.2
C17 C13 H32 108.2
C13 C16 H33A 109.5
C13 C16 H33B 109.5
H33A C16 H33B 109.5
C13 C16 H33C 109.5
H33A C16 H33C 109.5
H33B C16 H33C 109.5
C13 C17 H34A 109.5
C13 C17 H34B 109.5
H34A C17 H34B 109.5
C13 C17 H34C 109.5
H34A C17 H34C 109.5
H34B C17 H34C 109.5
C19 C18 C23 118.4(3)
C19 C18 P1 121.0(2)
C23 C18 P1 120.5(2)
C22 C23 C18 120.3(3)
C22 C23 H36 119.8
C18 C23 H36 119.8
C21 C22 C23 120.4(3)
C21 C22 H37 119.8
C23 C22 H37 119.8
C22 C21 C20 120.0(3)
C22 C21 H38 120.0
C20 C21 H38 120.0
C19 C20 C21 119.6(3)
C19 C20 H39 120.2
C21 C20 H39 120.2
C20 C19 C18 121.3(3)
C20 C19 H40 119.3
C18 C19 H40 119.3
N3 C41 H41A 109.5
N3 C41 H41B 109.5
H41A C41 H41B 109.5
N3 C41 H41C 109.5
H41A C41 H41C 109.5
H41B C41 H41C 109.5
N3 C42 H42A 109.5
N3 C42 H42B 109.5
H42A C42 H42B 109.5
N3 C42 H42C 109.5
H42A C42 H42C 109.5
H42B C42 H42C 109.5
N4 C43 H43A 109.5
N4 C43 H43B 109.5
H43A C43 H43B 109.5
N4 C43 H43C 109.5
H43A C43 H43C 109.5
H43B C43 H43C 109.5
N4 C44 H44A 109.5
N4 C44 H44B 109.5
H44A C44 H44B 109.5
N4 C44 H44C 109.5
H44A C44 H44C 109.5
H44B C44 H44C 109.5
C102 C101 N5 126.1(3)
C102 C101 C105 110.4(3)
N5 C101 C105 123.4(3)
C101 C102 C103 111.4(3)
C101 C102 P2 117.2(2)
C103 C102 P2 131.0(2)
C102 C103 C104 101.9(2)
C102 C103 H10A 111.4
C104 C103 H10A 111.4
C102 C103 H10B 111.4
C104 C103 H10B 111.4
H10A C103 H10B 109.3
C105 C104 C103 105.2(3)
C105 C104 H10C 110.7
C103 C104 H10C 110.7
C105 C104 H10D 110.7
C103 C104 H10D 110.7
H10C C104 H10D 108.8
C101 C105 C104 103.2(2)
C101 C105 H10E 111.1
C104 C105 H10E 111.1
C101 C105 H10F 111.1
C104 C105 H10F 111.1
H10E C105 H10F 109.1
C111 C106 C107 120.4(3)
C111 C106 N5 121.7(2)
C107 C106 N5 117.9(3)
C108 C107 C106 118.2(3)
C108 C107 C112 119.6(3)
C106 C107 C112 122.2(3)
C109 C108 C107 121.8(3)
C109 C108 H108 119.1
C107 C108 H108 119.1
C108 C109 C110 119.3(3)
C108 C109 H109 120.3
C110 C109 H109 120.3
C109 C110 C111 121.7(3)
C109 C110 H110 119.2
C111 C110 H110 119.2
C110 C111 C106 118.6(3)
C110 C111 C115 118.4(3)
C106 C111 C115 123.0(3)
C107 C112 C114 113.0(3)
C107 C112 C113 110.3(3)
C114 C112 C113 110.7(3)
C107 C112 H112 107.5
C114 C112 H112 107.5
C113 C112 H112 107.5
C112 C113 H11A 109.5
C112 C113 H11B 109.5
H11A C113 H11B 109.5
C112 C113 H11C 109.5
H11A C113 H11C 109.5
H11B C113 H11C 109.5
C112 C114 H11D 109.5
C112 C114 H11E 109.5
H11D C114 H11E 109.5
C112 C114 H11F 109.5
H11D C114 H11F 109.5
H11E C114 H11F 109.5
C111 C115 C116 111.2(3)
C111 C115 C117 112.1(3)
C116 C115 C117 109.4(3)
C111 C115 H115 108.0
C116 C115 H115 108.0
C117 C115 H115 108.0
C115 C116 H11G 109.5
C115 C116 H11H 109.5
H11G C116 H11H 109.5
C115 C116 H11I 109.5
H11G C116 H11I 109.5
H11H C116 H11I 109.5
C115 C117 H11J 109.5
C115 C117 H11K 109.5
H11J C117 H11K 109.5
C115 C117 H11L 109.5
H11J C117 H11L 109.5
H11K C117 H11L 109.5
C119 C118 N6 125.9(3)
C119 C118 C122 110.2(2)
N6 C118 C122 123.9(2)
C118 C119 C120 112.7(2)
C118 C119 P2 116.2(2)
C120 C119 P2 131.0(2)
C124 C123 C128 120.2(3)
C124 C123 N6 119.9(2)
C128 C123 N6 119.9(3)
C125 C124 C123 118.9(3)
C125 C124 C129 120.2(3)
C123 C124 C129 120.9(3)
C126 C125 C124 121.3(3)
C126 C125 H125 119.4
C124 C125 H125 119.4
C127 C126 C125 119.7(3)
C127 C126 H126 120.2
C125 C126 H126 120.2
C126 C127 C128 121.5(3)
C126 C127 H127 119.2
C128 C127 H127 119.2
C127 C128 C123 118.4(3)
C127 C128 C132 119.9(3)
C123 C128 C132 121.6(3)
C131 C129 C124 113.3(3)
C131 C129 C130 109.9(3)
C124 C129 C130 110.7(2)
C131 C129 H129 107.5
C124 C129 H129 107.5
C130 C129 H129 107.5
C129 C130 H13A 109.5
C129 C130 H13B 109.5
H13A C130 H13B 109.5
C129 C130 H13C 109.5
H13A C130 H13C 109.5
H13B C130 H13C 109.5
C129 C131 H13D 109.5
C129 C131 H13E 109.5
H13D C131 H13E 109.5
C129 C131 H13F 109.5
H13D C131 H13F 109.5
H13E C131 H13F 109.5
C128 C132 C134 110.0(2)
C128 C132 C133 113.6(3)
C134 C132 C133 109.9(3)
C128 C132 H132 107.7
C134 C132 H132 107.7
C133 C132 H132 107.7
C132 C133 H13G 109.5
C132 C133 H13H 109.5
H13G C133 H13H 109.5
C132 C133 H13I 109.5
H13G C133 H13I 109.5
H13H C133 H13I 109.5
C132 C134 H13J 109.5
C132 C134 H13K 109.5
H13J C134 H13K 109.5
C132 C134 H13L 109.5
H13J C134 H13L 109.5
H13K C134 H13L 109.5
C140 C135 C136 118.6(3)
C140 C135 P2 120.3(2)
C136 C135 P2 120.9(2)
C137 C136 C135 120.4(3)
C137 C136 H136 119.8
C135 C136 H136 119.8
C138 C137 C136 120.4(3)
C138 C137 H137 119.8
C136 C137 H137 119.8
C137 C138 C139 119.8(3)
C137 C138 H138 120.1
C139 C138 H138 120.1
C138 C139 C140 120.2(3)
C138 C139 H139 119.9
C140 C139 H139 119.9
C135 C140 C139 120.5(3)
C135 C140 H140 119.7
C139 C140 H140 119.7
N7 C141 H14D 109.5
N7 C141 H14E 109.5
H14D C141 H14E 109.5
N7 C141 H14F 109.5
H14D C141 H14F 109.5
H14E C141 H14F 109.5
N7 C142 H14G 109.5
N7 C142 H14H 109.5
H14G C142 H14H 109.5
N7 C142 H14I 109.5
H14G C142 H14I 109.5
H14H C142 H14I 109.5
N8 C143 H14J 109.5
N8 C143 H14K 109.5
H14J C143 H14K 109.5
N8 C143 H14L 109.5
H14J C143 H14L 109.5
H14K C143 H14L 109.5
N8 C144 H14M 109.5
N8 C144 H14N 109.5
H14M C144 H14N 109.5
N8 C144 H14O 109.5
H14M C144 H14O 109.5
H14N C144 H14O 109.5
C24 N2 C29 115.3(2)
C24 N2 Zr1 125.80(17)
C29 N2 Zr1 118.78(17)
C1 N1 C6 114.5(2)
C1 N1 Zr1 125.04(18)
C6 N1 Zr1 119.72(18)
C42 N3 C41 107.1(2)
C42 N3 Zr1 124.76(18)
C41 N3 Zr1 127.88(19)
C44 N4 C43 108.2(2)
C44 N4 Zr1 136.5(2)
C43 N4 Zr1 113.70(18)
C101 N5 C106 114.7(2)
C101 N5 Zr2 124.95(19)
C106 N5 Zr2 119.81(17)
C118 N6 C123 116.2(2)
C118 N6 Zr2 127.73(18)
C123 N6 Zr2 115.99(17)
C142 N7 C141 107.2(2)
C142 N7 Zr2 124.27(18)
C141 N7 Zr2 128.12(19)
C144 N8 C143 108.6(2)
C144 N8 Zr2 136.40(19)
C143 N8 Zr2 113.57(18)
C119 P2 C102 110.32(14)
C119 P2 C135 106.64(13)
C102 P2 C135 106.94(14)
C119 P2 Zr2 97.99(10)
C102 P2 Zr2 95.89(10)
C135 P2 Zr2 137.41(10)
C2 P1 C25 108.62(14)
C2 P1 C18 106.94(13)
C25 P1 C18 106.08(14)
C2 P1 Zr1 96.32(10)
C25 P1 Zr1 97.14(10)
C18 P1 Zr1 139.26(10)
N4 Zr1 N3 93.94(9)
N4 Zr1 N1 106.75(9)
N3 Zr1 N1 113.53(9)
N4 Zr1 N2 105.67(9)
N3 Zr1 N2 112.18(9)
N1 Zr1 N2 120.69(9)
N4 Zr1 P1 175.75(7)
N3 Zr1 P1 90.22(7)
N1 Zr1 P1 72.26(6)
N2 Zr1 P1 71.84(6)
N8 Zr2 N7 93.83(9)
N8 Zr2 N5 106.29(9)
N7 Zr2 N5 112.92(9)
N8 Zr2 N6 107.18(9)
N7 Zr2 N6 111.69(9)
N5 Zr2 N6 120.98(9)
N8 Zr2 P2 175.71(7)
N7 Zr2 P2 90.45(7)
N5 Zr2 P2 72.17(6)
N6 Zr2 P2 70.87(6)
C902 C122 C118 104.3(4)
C902 C122 C901 27.5(3)
C118 C122 C901 103.0(4)
C902 C122 H12A 110.9
C118 C122 H12A 110.9
C901 C122 H12A 86.4
C902 C122 H12B 110.9
C118 C122 H12B 110.9
C901 C122 H12B 133.6
H12A C122 H12B 108.9
C119 C120 C901 102.5(4)
C119 C120 C902 101.6(4)
C901 C120 C902 26.9(3)
C119 C120 H12C 111.5
C901 C120 H12C 86.6
C902 C120 H12C 111.5
C119 C120 H12D 111.5
C901 C120 H12D 132.6
C902 C120 H12D 111.5
H12C C120 H12D 109.3
C122 C902 C120 104.5(7)
C122 C902 H90A 110.8
C120 C902 H90A 110.8
C122 C902 H90B 110.8
C120 C902 H90B 110.9
H90A C902 H90B 108.9
C122 C901 C120 107.4(6)
C122 C901 H90C 110.2
C120 C901 H90C 110.2
C122 C901 H90D 110.2
C120 C901 H90D 110.2
H90C C901 H90D 108.5

loop_
_geom_bond_atom_site_label_1
_geom_bond_atom_site_label_2
_geom_bond_distance
C24 C25 1.352(4)
C24 N2 1.391(4)
C24 C28 1.521(4)
C25 C26 1.505(4)
C25 P1 1.768(3)
C26 C27 1.541(4)
C26 H3A 0.9700
C26 H3B 0.9700
C27 C28 1.538(4)
C27 H4A 0.9700
C27 H4B 0.9700
C28 H5A 0.9700
C28 H5B 0.9700
C29 C30 1.400(4)
C29 C34 1.412(4)
C29 N2 1.452(3)
C30 C31 1.400(4)
C30 C35 1.515(4)
C31 C32 1.373(4)
C31 H8 0.9300
C32 C33 1.364(4)
C32 H9 0.9300
C33 C34 1.395(4)
C33 H10 0.9300
C34 C36 1.520(4)
C35 C38 1.527(4)
C35 C37 1.533(4)
C35 H12 0.9800
C37 H13M 0.9600
C37 H13N 0.9600
C37 H13O 0.9600
C38 H14A 0.9600
C38 H14B 0.9600
C38 H14C 0.9600
C36 C40 1.518(4)
C36 C39 1.538(4)
C36 H15 0.9800
C39 H16A 0.9600
C39 H16B 0.9600
C39 H16C 0.9600
C40 H17A 0.9600
C40 H17B 0.9600
C40 H17C 0.9600
C1 C2 1.358(4)
C1 N1 1.395(3)
C1 C5 1.521(4)
C2 C3 1.512(4)
C2 P1 1.765(3)
C3 C4 1.537(4)
C3 H20A 0.9700
C3 H20B 0.9700
C4 C5 1.539(4)
C4 H21A 0.9700
C4 H21B 0.9700
C5 H22A 0.9700
C5 H22B 0.9700
C6 C11 1.404(4)
C6 C7 1.412(4)
C6 N1 1.453(4)
C7 C8 1.379(4)
C7 C12 1.524(4)
C8 C9 1.382(4)
C8 H25 0.9300
C9 C10 1.375(4)
C9 H26 0.9300
C10 C11 1.391(4)
C10 H27 0.9300
C11 C13 1.526(4)
C12 C15 1.525(4)
C12 C14 1.534(4)
C12 H29 0.9800
C14 H30A 0.9600
C14 H30B 0.9600
C14 H30C 0.9600
C15 H31A 0.9600
C15 H31B 0.9600
C15 H31C 0.9600
C13 C16 1.528(4)
C13 C17 1.538(4)
C13 H32 0.9800
C16 H33A 0.9600
C16 H33B 0.9600
C16 H33C 0.9600
C17 H34A 0.9600
C17 H34B 0.9600
C17 H34C 0.9600
C18 C19 1.383(4)
C18 C23 1.398(4)
C18 P1 1.824(3)
C23 C22 1.384(4)
C23 H36 0.9300
C22 C21 1.373(4)
C22 H37 0.9300
C21 C20 1.385(4)
C21 H38 0.9300
C20 C19 1.382(4)
C20 H39 0.9300
C19 H40 0.9300
C41 N3 1.466(3)
C41 H41A 0.9600
C41 H41B 0.9600
C41 H41C 0.9600
C42 N3 1.458(4)
C42 H42A 0.9600
C42 H42B 0.9600
C42 H42C 0.9600
C43 N4 1.468(4)
C43 H43A 0.9600
C43 H43B 0.9600
C43 H43C 0.9600
C44 N4 1.459(3)
C44 H44A 0.9600
C44 H44B 0.9600
C44 H44C 0.9600
C101 C102 1.350(4)
C101 N5 1.393(3)
C101 C105 1.519(4)
C102 C103 1.511(4)
C102 P2 1.771(3)
C103 C104 1.541(4)
C103 H10A 0.9700
C103 H10B 0.9700
C104 C105 1.525(4)
C104 H10C 0.9700
C104 H10D 0.9700
C105 H10E 0.9700
C105 H10F 0.9700
C106 C111 1.405(4)
C106 C107 1.418(4)
C106 N5 1.449(3)
C107 C108 1.392(4)
C107 C112 1.516(4)
C108 C109 1.377(4)
C108 H108 0.9300
C109 C110 1.384(4)
C109 H109 0.9300
C110 C111 1.389(4)
C110 H110 0.9300
C111 C115 1.521(4)
C112 C114 1.526(4)
C112 C113 1.535(4)
C112 H112 0.9800
C113 H11A 0.9600
C113 H11B 0.9600
C113 H11C 0.9600
C114 H11D 0.9600
C114 H11E 0.9600
C114 H11F 0.9600
C115 C116 1.533(4)
C115 C117 1.535(4)
C115 H115 0.9800
C116 H11G 0.9600
C116 H11H 0.9600
C116 H11I 0.9600
C117 H11J 0.9600
C117 H11K 0.9600
C117 H11L 0.9600
C118 C119 1.343(4)
C118 N6 1.388(3)
C118 C122 1.522(4)
C119 C120 1.512(4)
C119 P2 1.770(3)
C123 C124 1.403(4)
C123 C128 1.414(4)
C123 N6 1.441(3)
C124 C125 1.386(4)
C124 C129 1.526(4)
C125 C126 1.379(4)
C125 H125 0.9300
C126 C127 1.377(4)
C126 H126 0.9300
C127 C128 1.386(4)
C127 H127 0.9300
C128 C132 1.514(4)
C129 C131 1.524(4)
C129 C130 1.536(4)
C129 H129 0.9800
C130 H13A 0.9600
C130 H13B 0.9600
C130 H13C 0.9600
C131 H13D 0.9600
C131 H13E 0.9600
C131 H13F 0.9600
C132 C134 1.531(4)
C132 C133 1.532(4)
C132 H132 0.9800
C133 H13G 0.9600
C133 H13H 0.9600
C133 H13I 0.9600
C134 H13J 0.9600
C134 H13K 0.9600
C134 H13L 0.9600
C135 C140 1.388(4)
C135 C136 1.398(4)
C135 P2 1.817(3)
C136 C137 1.389(4)
C136 H136 0.9300
C137 C138 1.377(5)
C137 H137 0.9300
C138 C139 1.382(5)
C138 H138 0.9300
C139 C140 1.390(4)
C139 H139 0.9300
C140 H140 0.9300
C141 N7 1.461(4)
C141 H14D 0.9600
C141 H14E 0.9600
C141 H14F 0.9600
C142 N7 1.458(4)
C142 H14G 0.9600
C142 H14H 0.9600
C142 H14I 0.9600
C143 N8 1.464(3)
C143 H14J 0.9600
C143 H14K 0.9600
C143 H14L 0.9600
C144 N8 1.460(4)
C144 H14M 0.9600
C144 H14N 0.9600
C144 H14O 0.9600
N2 Zr1 2.184(2)
N1 Zr1 2.157(2)
N3 Zr1 2.056(2)
N4 Zr1 2.042(2)
N5 Zr2 2.162(2)
N6 Zr2 2.175(2)
N7 Zr2 2.057(2)
N8 Zr2 2.050(2)
P2 Zr2 2.8656(8)
P1 Zr1 2.8642(8)
C122 C902 1.524(11)
C122 C901 1.522(9)
C122 H12A 0.9700
C122 H12B 0.9700
C120 C901 1.524(9)
C120 C902 1.579(11)
C120 H12C 0.9700
C120 H12D 0.9700
C902 H90A 0.9700
C902 H90B 0.9700
C901 H90C 0.9700
C901 H90D 0.9700

loop_
_geom_torsion_atom_site_label_1
_geom_torsion_atom_site_label_2
_geom_torsion_atom_site_label_3
_geom_torsion_atom_site_label_4
_geom_torsion
N2 C24 C25 C26 -179.3(3)
C28 C24 C25 C26 4.1(4)
N2 C24 C25 P1 -0.5(4)
C28 C24 C25 P1 -177.1(2)
C24 C25 C26 C27 9.9(3)
P1 C25 C26 C27 -168.7(2)
C25 C26 C27 C28 -19.5(3)
C25 C24 C28 C27 -16.3(3)
N2 C24 C28 C27 166.9(3)
C26 C27 C28 C24 21.7(3)
C34 C29 C30 C31 1.1(4)
N2 C29 C30 C31 179.8(3)
C34 C29 C30 C35 -179.6(3)
N2 C29 C30 C35 -0.9(4)
C29 C30 C31 C32 -1.1(5)
C35 C30 C31 C32 179.6(3)
C30 C31 C32 C33 0.4(5)
C31 C32 C33 C34 0.2(5)
C32 C33 C34 C29 -0.2(5)
C32 C33 C34 C36 -177.0(3)
C30 C29 C34 C33 -0.5(4)
N2 C29 C34 C33 -179.2(3)
C30 C29 C34 C36 176.2(3)
N2 C29 C34 C36 -2.5(4)
C29 C30 C35 C38 157.2(3)
C31 C30 C35 C38 -23.6(4)
C29 C30 C35 C37 -77.7(4)
C31 C30 C35 C37 101.6(3)
C33 C34 C36 C40 81.8(3)
C29 C34 C36 C40 -94.8(3)
C33 C34 C36 C39 -42.0(4)
C29 C34 C36 C39 141.4(3)
N1 C1 C2 C3 171.6(3)
C5 C1 C2 C3 -4.0(3)
N1 C1 C2 P1 0.3(4)
C5 C1 C2 P1 -175.26(19)
C1 C2 C3 C4 20.5(3)
P1 C2 C3 C4 -169.9(2)
C2 C3 C4 C5 -28.2(3)
C2 C1 C5 C4 -14.3(3)
N1 C1 C5 C4 170.0(3)
C3 C4 C5 C1 26.2(3)
C11 C6 C7 C8 3.1(4)
N1 C6 C7 C8 -176.1(3)
C11 C6 C7 C12 -176.3(3)
N1 C6 C7 C12 4.5(4)
C6 C7 C8 C9 -1.7(5)
C12 C7 C8 C9 177.7(3)
C7 C8 C9 C10 -0.2(5)
C8 C9 C10 C11 0.7(5)
C9 C10 C11 C6 0.8(5)
C9 C10 C11 C13 -177.4(3)
C7 C6 C11 C10 -2.6(4)
N1 C6 C11 C10 176.5(3)
C7 C6 C11 C13 175.4(3)
N1 C6 C11 C13 -5.4(4)
C8 C7 C12 C15 49.2(4)
C6 C7 C12 C15 -131.4(3)
C8 C7 C12 C14 -75.1(4)
C6 C7 C12 C14 104.2(3)
C10 C11 C13 C16 63.8(4)
C6 C11 C13 C16 -114.3(3)
C10 C11 C13 C17 -58.7(4)
C6 C11 C13 C17 123.2(3)
C19 C18 C23 C22 1.3(4)
P1 C18 C23 C22 178.6(2)
C18 C23 C22 C21 0.2(5)
C23 C22 C21 C20 -1.0(5)
C22 C21 C20 C19 0.4(5)
C21 C20 C19 C18 1.1(5)
C23 C18 C19 C20 -1.9(4)
P1 C18 C19 C20 -179.2(2)
N5 C101 C102 C103 -172.9(3)
C105 C101 C102 C103 4.6(3)
N5 C101 C102 P2 1.1(4)
C105 C101 C102 P2 178.7(2)
C101 C102 C103 C104 -20.3(3)
P2 C102 C103 C104 166.7(2)
C102 C103 C104 C105 27.5(3)
C102 C101 C105 C104 13.3(3)
N5 C101 C105 C104 -169.0(3)
C103 C104 C105 C101 -25.3(3)
C111 C106 C107 C108 -0.9(4)
N5 C106 C107 C108 176.5(3)
C111 C106 C107 C112 176.2(3)
N5 C106 C107 C112 -6.4(4)
C106 C107 C108 C109 -0.9(5)
C112 C107 C108 C109 -178.1(3)
C107 C108 C109 C110 2.2(5)
C108 C109 C110 C111 -1.8(5)
C109 C110 C111 C106 0.0(5)
C109 C110 C111 C115 178.2(3)
C107 C106 C111 C110 1.3(4)
N5 C106 C111 C110 -176.0(3)
C107 C106 C111 C115 -176.8(3)
N5 C106 C111 C115 5.9(4)
C108 C107 C112 C114 -49.8(4)
C106 C107 C112 C114 133.2(3)
C108 C107 C112 C113 74.7(4)
C106 C107 C112 C113 -102.3(3)
C110 C111 C115 C116 -64.1(4)
C106 C111 C115 C116 114.0(3)
C110 C111 C115 C117 58.7(4)
C106 C111 C115 C117 -123.1(3)
N6 C118 C119 C120 177.0(3)
C122 C118 C119 C120 -3.2(4)
N6 C118 C119 P2 -0.7(4)
C122 C118 C119 P2 179.2(2)
C128 C123 C124 C125 1.2(4)
N6 C123 C124 C125 -176.1(2)
C128 C123 C124 C129 -178.0(3)
N6 C123 C124 C129 4.7(4)
C123 C124 C125 C126 0.0(4)
C129 C124 C125 C126 179.2(3)
C124 C125 C126 C127 -0.8(5)
C125 C126 C127 C128 0.5(5)
C126 C127 C128 C123 0.7(4)
C126 C127 C128 C132 177.8(3)
C124 C123 C128 C127 -1.5(4)
N6 C123 C128 C127 175.8(3)
C124 C123 C128 C132 -178.6(3)
N6 C123 C128 C132 -1.3(4)
C125 C124 C129 C131 23.2(4)
C123 C124 C129 C131 -157.6(3)
C125 C124 C129 C130 -100.9(3)
C123 C124 C129 C130 78.3(3)
C127 C128 C132 C134 -79.3(3)
C123 C128 C132 C134 97.8(3)
C127 C128 C132 C133 44.4(4)
C123 C128 C132 C133 -138.6(3)
C140 C135 C136 C137 -2.2(4)
P2 C135 C136 C137 -177.4(2)
C135 C136 C137 C138 1.3(5)
C136 C137 C138 C139 -0.1(5)
C137 C138 C139 C140 -0.1(5)
C136 C135 C140 C139 2.0(5)
P2 C135 C140 C139 177.3(2)
C138 C139 C140 C135 -0.9(5)
C25 C24 N2 C29 -170.7(3)
C28 C24 N2 C29 5.5(4)
C25 C24 N2 Zr1 13.7(4)
C28 C24 N2 Zr1 -170.1(2)
C30 C29 N2 C24 105.0(3)
C34 C29 N2 C24 -76.2(3)
C30 C29 N2 Zr1 -79.1(3)
C34 C29 N2 Zr1 99.7(3)
C2 C1 N1 C6 152.9(3)
C5 C1 N1 C6 -32.1(4)
C2 C1 N1 Zr1 -17.4(4)
C5 C1 N1 Zr1 157.6(2)
C11 C6 N1 C1 99.8(3)
C7 C6 N1 C1 -81.0(3)
C11 C6 N1 Zr1 -89.3(3)
C7 C6 N1 Zr1 89.9(3)
C102 C101 N5 C106 -154.4(3)
C105 C101 N5 C106 28.4(4)
C102 C101 N5 Zr2 17.3(4)
C105 C101 N5 Zr2 -159.9(2)
C111 C106 N5 C101 -98.9(3)
C107 C106 N5 C101 83.8(3)
C111 C106 N5 Zr2 89.0(3)
C107 C106 N5 Zr2 -88.4(3)
C119 C118 N6 C123 171.8(3)
C122 C118 N6 C123 -8.0(4)
C119 C118 N6 Zr2 -10.4(4)
C122 C118 N6 Zr2 169.7(2)
C124 C123 N6 C118 -102.3(3)
C128 C123 N6 C118 80.4(3)
C124 C123 N6 Zr2 79.7(3)
C128 C123 N6 Zr2 -97.6(3)
C118 C119 P2 C102 106.4(2)
C120 C119 P2 C102 -70.7(3)
C118 C119 P2 C135 -137.8(2)
C120 C119 P2 C135 45.1(3)
C118 C119 P2 Zr2 7.1(2)
C120 C119 P2 Zr2 -170.0(3)
C101 C102 P2 C119 -112.7(2)
C103 C102 P2 C119 60.0(3)
C101 C102 P2 C135 131.7(2)
C103 C102 P2 C135 -55.6(3)
C101 C102 P2 Zr2 -11.9(2)
C103 C102 P2 Zr2 160.8(3)
C140 C135 P2 C119 40.5(3)
C136 C135 P2 C119 -144.3(2)
C140 C135 P2 C102 158.6(2)
C136 C135 P2 C102 -26.3(3)
C140 C135 P2 Zr2 -82.1(3)
C136 C135 P2 Zr2 93.0(3)
C1 C2 P1 C25 110.1(2)
C3 C2 P1 C25 -59.0(3)
C1 C2 P1 C18 -135.8(2)
C3 C2 P1 C18 55.1(3)
C1 C2 P1 Zr1 10.4(2)
C3 C2 P1 Zr1 -158.8(3)
C24 C25 P1 C2 -107.1(2)
C26 C25 P1 C2 71.4(3)
C24 C25 P1 C18 138.2(2)
C26 C25 P1 C18 -43.2(3)
C24 C25 P1 Zr1 -8.0(2)
C26 C25 P1 Zr1 170.6(3)
C19 C18 P1 C2 -154.6(2)
C23 C18 P1 C2 28.1(3)
C19 C18 P1 C25 -38.8(3)
C23 C18 P1 C25 143.9(2)
C19 C18 P1 Zr1 83.4(3)
C23 C18 P1 Zr1 -93.9(3)
C44 N4 Zr1 N3 -100.4(3)
C43 N4 Zr1 N3 62.9(2)
C44 N4 Zr1 N1 143.6(3)
C43 N4 Zr1 N1 -53.2(2)
C44 N4 Zr1 N2 14.0(3)
C43 N4 Zr1 N2 177.20(19)
C44 N4 Zr1 P1 67.7(10)
C43 N4 Zr1 P1 -129.1(9)
C42 N3 Zr1 N4 17.6(2)
C41 N3 Zr1 N4 -169.4(2)
C42 N3 Zr1 N1 127.8(2)
C41 N3 Zr1 N1 -59.3(3)
C42 N3 Zr1 N2 -91.0(2)
C41 N3 Zr1 N2 81.9(3)
C42 N3 Zr1 P1 -161.5(2)
C41 N3 Zr1 P1 11.4(2)
C1 N1 Zr1 N4 -158.8(2)
C6 N1 Zr1 N4 31.4(2)
C1 N1 Zr1 N3 99.1(2)
C6 N1 Zr1 N3 -70.7(2)
C1 N1 Zr1 N2 -38.4(2)
C6 N1 Zr1 N2 151.82(19)
C1 N1 Zr1 P1 16.9(2)
C6 N1 Zr1 P1 -152.9(2)
C24 N2 Zr1 N4 163.2(2)
C29 N2 Zr1 N4 -12.2(2)
C24 N2 Zr1 N3 -95.7(2)
C29 N2 Zr1 N3 88.8(2)
C24 N2 Zr1 N1 42.3(2)
C29 N2 Zr1 N1 -133.18(19)
C24 N2 Zr1 P1 -13.2(2)
C29 N2 Zr1 P1 171.4(2)
C2 P1 Zr1 N4 64.6(9)
C25 P1 Zr1 N4 -45.1(9)
C18 P1 Zr1 N4 -170.1(9)
C2 P1 Zr1 N3 -127.29(12)
C25 P1 Zr1 N3 122.98(12)
C18 P1 Zr1 N3 -1.99(17)
C2 P1 Zr1 N1 -12.59(11)
C25 P1 Zr1 N1 -122.32(12)
C18 P1 Zr1 N1 112.70(17)
C2 P1 Zr1 N2 119.38(11)
C25 P1 Zr1 N2 9.65(11)
C18 P1 Zr1 N2 -115.32(16)
C144 N8 Zr2 N7 101.6(3)
C143 N8 Zr2 N7 -62.6(2)
C144 N8 Zr2 N5 -143.2(3)
C143 N8 Zr2 N5 52.6(2)
C144 N8 Zr2 N6 -12.5(3)
C143 N8 Zr2 N6 -176.72(18)
C144 N8 Zr2 P2 -74.8(10)
C143 N8 Zr2 P2 121.0(9)
C142 N7 Zr2 N8 -17.9(2)
C141 N7 Zr2 N8 170.1(3)
C142 N7 Zr2 N5 -127.4(2)
C141 N7 Zr2 N5 60.7(3)
C142 N7 Zr2 N6 92.3(2)
C141 N7 Zr2 N6 -79.7(3)
C142 N7 Zr2 P2 161.8(2)
C141 N7 Zr2 P2 -10.1(2)
C101 N5 Zr2 N8 158.2(2)
C106 N5 Zr2 N8 -30.5(2)
C101 N5 Zr2 N7 -100.3(2)
C106 N5 Zr2 N7 71.0(2)
C101 N5 Zr2 N6 35.9(2)
C106 N5 Zr2 N6 -152.82(18)
C101 N5 Zr2 P2 -17.62(19)
C106 N5 Zr2 P2 153.7(2)
C118 N6 Zr2 N8 -165.3(2)
C123 N6 Zr2 N8 12.4(2)
C118 N6 Zr2 N7 93.2(2)
C123 N6 Zr2 N7 -89.1(2)
C118 N6 Zr2 N5 -43.5(2)
C123 N6 Zr2 N5 134.26(18)
C118 N6 Zr2 P2 10.6(2)
C123 N6 Zr2 P2 -171.6(2)
C119 P2 Zr2 N8 55.5(9)
C102 P2 Zr2 N8 -56.0(9)
C135 P2 Zr2 N8 -179(100)
C119 P2 Zr2 N7 -120.88(12)
C102 P2 Zr2 N7 127.59(12)
C135 P2 Zr2 N7 4.57(17)
C119 P2 Zr2 N5 125.13(12)
C102 P2 Zr2 N5 13.60(11)
C135 P2 Zr2 N5 -109.42(16)
C119 P2 Zr2 N6 -8.02(12)
C102 P2 Zr2 N6 -119.55(11)
C135 P2 Zr2 N6 117.43(17)
C119 C118 C122 C902 -13.6(8)
N6 C118 C122 C902 166.2(8)
C119 C118 C122 C901 14.7(8)
N6 C118 C122 C901 -165.4(8)
C118 C119 C120 C901 -9.7(8)
P2 C119 C120 C901 167.5(7)
C118 C119 C120 C902 17.8(7)
P2 C119 C120 C902 -165.0(7)
C118 C122 C902 C120 23.7(11)
C901 C122 C902 C120 -67.1(14)
C119 C120 C902 C122 -24.9(10)
C901 C120 C902 C122 69.9(13)
C902 C122 C901 C120 75.6(15)
C118 C122 C901 C120 -20.4(11)
C119 C120 C901 C122 18.6(11)
C902 C120 C901 C122 -72.5(14)
